data_7025350
loop_
_publ_author_name
'Briand, Glen G.'
'Decken, Andreas'
'Hamilton, Nathan S.'

_publ_section_title
;
 Rationalizing oligomerization in dimethylindium(III) chalcogenolates
 (Me2InER') (E = O, S, Se): a structural and computational study.
;
_journal_issue 16
_journal_name_full 'Dalton transactions (Cambridge, England : 2003)'
_journal_page_first 3833
_journal_page_last 3841
_journal_paper_doi 10.1039/b927128g
_journal_volume 39
_journal_year 2010
_chemical_formula_moiety 'C8 H11 In S'
_chemical_formula_sum 'C8 H11 In S'
_chemical_formula_weight 254.05
_space_group_IT_number 61
_symmetry_cell_setting orthorhombic
_symmetry_Int_Tables_number 61
_symmetry_space_group_name_Hall '-P 2ac 2ab'
_symmetry_space_group_name_H-M 'P b c a'
_atom_sites_solution_hydrogens geom
_atom_sites_solution_primary direct
_atom_sites_solution_secondary difmap
_audit_creation_method SHELXL-97
_cell_angle_alpha 90.00
_cell_angle_beta 90.00
_cell_angle_gamma 90.00
_cell_formula_units_Z 8
_cell_length_a 12.5789(19)
_cell_length_b 6.9213(11)
_cell_length_c 21.401(3)
_cell_measurement_reflns_used 4795
_cell_measurement_temperature 198(1)
_cell_measurement_theta_max 28.243
_cell_measurement_theta_min 2.498
_cell_volume 1863.2(5)
_computing_cell_refinement 'Bruker SMART'
_computing_data_collection 'Bruker SMART'
_computing_data_reduction 'Bruker SAINT'
_computing_molecular_graphics 'Bruker SHELXTL (Sheldrick, 2008)'
_computing_publication_material 'Bruker SHELXTL (Sheldrick, 2008)'
_computing_structure_refinement 'SHELXL-97 (Sheldrick, 2008)'
_computing_structure_solution 'SHELXS-97 (Sheldrick, 2008)'
_diffrn_ambient_temperature 198(1)
_diffrn_measured_fraction_theta_full 1.000
_diffrn_measured_fraction_theta_max 0.988
_diffrn_measurement_device_type 'Bruker AXS SMART1000/P4'
_diffrn_measurement_method 'phi and omega scans'
_diffrn_radiation_monochromator graphite
_diffrn_radiation_probe x-ray
_diffrn_radiation_type MoK\a
_diffrn_radiation_wavelength 0.71073
_diffrn_reflns_av_R_equivalents 0.0356
_diffrn_reflns_av_sigmaI/netI 0.0224
_diffrn_reflns_limit_h_max 16
_diffrn_reflns_limit_h_min -16
_diffrn_reflns_limit_k_max 8
_diffrn_reflns_limit_k_min -8
_diffrn_reflns_limit_l_max 26
_diffrn_reflns_limit_l_min -27
_diffrn_reflns_number 11723
_diffrn_reflns_theta_full 25.00
_diffrn_reflns_theta_max 27.49
_diffrn_reflns_theta_min 1.90
_diffrn_source 'fine-focus sealed tube'
_diffrn_source_type K760
_diffrn_standards_decay_% 0
_diffrn_standards_interval_count 0
_diffrn_standards_interval_time 0
_diffrn_standards_number 0
_exptl_absorpt_coefficient_mu 2.688
_exptl_absorpt_correction_T_max 0.8773
_exptl_absorpt_correction_T_min 0.3467
_exptl_absorpt_correction_type multi-scan
_exptl_absorpt_process_details 'SADABS (Sheldrick, 2004)'
_exptl_crystal_colour Colourless
_exptl_crystal_density_diffrn 1.811
_exptl_crystal_density_method 'not measured'
_exptl_crystal_description Rod
_exptl_crystal_F_000 992
_exptl_crystal_size_max 0.50
_exptl_crystal_size_mid 0.10
_exptl_crystal_size_min 0.05
_refine_diff_density_max 0.667
_refine_diff_density_min -0.355
_refine_diff_density_rms 0.092
_refine_ls_extinction_method none
_refine_ls_goodness_of_fit_ref 1.149
_refine_ls_hydrogen_treatment constr
_refine_ls_matrix_type full
_refine_ls_number_parameters 93
_refine_ls_number_reflns 2109
_refine_ls_number_restraints 0
_refine_ls_restrained_S_all 1.149
_refine_ls_R_factor_all 0.0362
_refine_ls_R_factor_gt 0.0219
_refine_ls_shift/su_max 0.001
_refine_ls_shift/su_mean 0.000
_refine_ls_structure_factor_coef Fsqd
_refine_ls_weighting_details 'calc w=1/[\s^2^(Fo^2^)+(0.0213P)^2^+1.5710P] where P=(Fo^2^+2Fc^2^)/3'
_refine_ls_weighting_scheme calc
_refine_ls_wR_factor_gt 0.0496
_refine_ls_wR_factor_ref 0.0591
_reflns_number_gt 1685
_reflns_number_total 2109
_reflns_threshold_expression 'I > 2\s(I)'
_cod_data_source_file b927128g.txt
_cod_data_source_block gb080573
_cod_original_sg_symbol_Hall '-P 2ac 2ab '
_cod_database_code 7025350

loop_
_symmetry_equiv_pos_as_xyz
'x, y, z'
'-x+1/2, -y, z+1/2'
'-x, y+1/2, -z+1/2'
'x+1/2, -y+1/2, -z'
'-x, -y, -z'
'x-1/2, y, -z-1/2'
'x, -y-1/2, z-1/2'
'-x-1/2, y-1/2, z'

loop_
_atom_site_label
_atom_site_type_symbol
_atom_site_fract_x
_atom_site_fract_y
_atom_site_fract_z
_atom_site_U_iso_or_equiv
_atom_site_adp_type
_atom_site_occupancy
_atom_site_symmetry_multiplicity
_atom_site_calc_flag
_atom_site_refinement_flags
In1 In 0.346661(16) 0.21114(3) 0.473549(9) 0.03096(8) Uani 1 1 d .
S1 S 0.33345(6) -0.14569(12) 0.43541(3) 0.03145(17) Uani 1 1 d .
C1 C 0.3117(3) 0.1870(5) 0.57148(14) 0.0401(8) Uani 1 1 d .
H1A H 0.3481 0.0736 0.5887 0.060 Uiso 1 1 calc R
H1B H 0.2349 0.1728 0.5773 0.060 Uiso 1 1 calc R
H1C H 0.3363 0.3034 0.5932 0.060 Uiso 1 1 calc R
C2 C 0.4784(3) 0.3231(5) 0.42185(16) 0.0458(8) Uani 1 1 d .
H2A H 0.4703 0.4631 0.4169 0.069 Uiso 1 1 calc R
H2B H 0.4808 0.2619 0.3806 0.069 Uiso 1 1 calc R
H2C H 0.5446 0.2956 0.4443 0.069 Uiso 1 1 calc R
C3 C 0.3395(2) -0.1196(4) 0.35221(13) 0.0287(6) Uani 1 1 d .
C4 C 0.2521(2) -0.0629(4) 0.31725(13) 0.0342(7) Uani 1 1 d .
H4 H 0.1862 -0.0371 0.3373 0.041 Uiso 1 1 calc R
C5 C 0.2611(3) -0.0441(5) 0.25299(15) 0.0416(8) Uani 1 1 d .
H5 H 0.2012 -0.0051 0.2290 0.050 Uiso 1 1 calc R
C6 C 0.3565(3) -0.0817(5) 0.22364(14) 0.0426(8) Uani 1 1 d .
H6 H 0.3623 -0.0679 0.1796 0.051 Uiso 1 1 calc R
C7 C 0.4433(3) -0.1392(6) 0.25822(15) 0.0448(8) Uani 1 1 d .
H7 H 0.5088 -0.1664 0.2379 0.054 Uiso 1 1 calc R
C8 C 0.4353(2) -0.1575(5) 0.32265(14) 0.0392(8) Uani 1 1 d .
H8 H 0.4955 -0.1960 0.3465 0.047 Uiso 1 1 calc R

loop_
_atom_site_aniso_label
_atom_site_aniso_U_11
_atom_site_aniso_U_22
_atom_site_aniso_U_33
_atom_site_aniso_U_23
_atom_site_aniso_U_13
_atom_site_aniso_U_12
In1 0.03228(12) 0.03489(14) 0.02570(12) 0.00025(9) -0.00038(7) -0.00255(9)
S1 0.0358(4) 0.0327(4) 0.0258(4) 0.0007(3) 0.0018(3) -0.0012(3)
C1 0.0420(16) 0.051(2) 0.0269(15) -0.0031(15) -0.0041(13) -0.0004(15)
C2 0.0355(16) 0.054(2) 0.0474(19) 0.0106(17) 0.0047(14) -0.0058(16)
C3 0.0355(15) 0.0255(16) 0.0251(14) -0.0026(12) 0.0026(11) -0.0034(12)
C4 0.0389(15) 0.0318(17) 0.0318(15) 0.0013(13) 0.0041(13) 0.0051(14)
C5 0.0502(19) 0.0413(19) 0.0333(16) 0.0045(15) -0.0038(14) 0.0055(16)
C6 0.057(2) 0.044(2) 0.0262(16) -0.0007(14) 0.0050(14) -0.0050(17)
C7 0.0392(17) 0.059(2) 0.0360(17) -0.0022(16) 0.0101(13) -0.0078(17)
C8 0.0327(15) 0.052(2) 0.0326(16) -0.0007(15) 0.0018(12) -0.0037(15)

loop_
_atom_type_symbol
_atom_type_description
_atom_type_scat_dispersion_real
_atom_type_scat_dispersion_imag
_atom_type_scat_source
C C 0.0033 0.0016 'International Tables Vol C Tables 4.2.6.8 and 6.1.1.4'
H H 0.0000 0.0000 'International Tables Vol C Tables 4.2.6.8 and 6.1.1.4'
S S 0.1246 0.1234 'International Tables Vol C Tables 4.2.6.8 and 6.1.1.4'
In In -0.7276 1.3100 'International Tables Vol C Tables 4.2.6.8 and 6.1.1.4'

loop_
_geom_angle_atom_site_label_1
_geom_angle_atom_site_label_2
_geom_angle_atom_site_label_3
_geom_angle
_geom_angle_site_symmetry_1
_geom_angle_site_symmetry_3
C2 In1 C1 133.77(13) . .
C2 In1 S1 111.98(9) . 8_665
C1 In1 S1 99.07(9) . 8_665
C2 In1 S1 103.34(10) . .
C1 In1 S1 102.63(10) . .
S1 In1 S1 101.94(2) 8_665 .
C3 S1 In1 112.77(9) . 8_655
C3 S1 In1 102.29(10) . .
In1 S1 In1 108.53(3) 8_655 .
In1 C1 H1A 109.5 . .
In1 C1 H1B 109.5 . .
H1A C1 H1B 109.5 . .
In1 C1 H1C 109.5 . .
H1A C1 H1C 109.5 . .
H1B C1 H1C 109.5 . .
In1 C2 H2A 109.5 . .
In1 C2 H2B 109.5 . .
H2A C2 H2B 109.5 . .
In1 C2 H2C 109.5 . .
H2A C2 H2C 109.5 . .
H2B C2 H2C 109.5 . .
C8 C3 C4 119.8(3) . .
C8 C3 S1 118.1(2) . .
C4 C3 S1 122.1(2) . .
C5 C4 C3 119.8(3) . .
C5 C4 H4 120.1 . .
C3 C4 H4 120.1 . .
C6 C5 C4 120.3(3) . .
C6 C5 H5 119.8 . .
C4 C5 H5 119.8 . .
C7 C6 C5 120.0(3) . .
C7 C6 H6 120.0 . .
C5 C6 H6 120.0 . .
C6 C7 C8 120.1(3) . .
C6 C7 H7 119.9 . .
C8 C7 H7 119.9 . .
C3 C8 C7 119.9(3) . .
C3 C8 H8 120.0 . .
C7 C8 H8 120.0 . .

loop_
_geom_bond_atom_site_label_1
_geom_bond_atom_site_label_2
_geom_bond_distance
_geom_bond_site_symmetry_2
In1 C2 2.138(3) .
In1 C1 2.148(3) .
In1 S1 2.6041(8) 8_665
In1 S1 2.6064(9) .
S1 C3 1.791(3) .
S1 In1 2.6041(8) 8_655
C1 H1A 0.9800 .
C1 H1B 0.9800 .
C1 H1C 0.9800 .
C2 H2A 0.9800 .
C2 H2B 0.9800 .
C2 H2C 0.9800 .
C3 C8 1.386(4) .
C3 C4 1.387(4) .
C4 C5 1.386(4) .
C4 H4 0.9500 .
C5 C6 1.379(5) .
C5 H5 0.9500 .
C6 C7 1.378(5) .
C6 H6 0.9500 .
C7 C8 1.388(4) .
C7 H7 0.9500 .
C8 H8 0.9500 .
